data_7032285
loop_
_publ_author_name
'Chakraborty, Sourav'
'Mondal, Snehasish'
'Bhowmick, Sourav'
'Ma, Jianqiu'
'Tan, Hongwei'
'Neogi, Subhadip'
'Das, Neeladri'

_publ_section_title
;
 Triptycene based organometallic complexes: a new class of acceptor
 synthons for supramolecular ensembles.
;
_journal_issue 35
_journal_name_full 'Dalton transactions (Cambridge, England : 2003)'
_journal_page_first 13270
_journal_page_last 13277
_journal_paper_doi 10.1039/c4dt01298d
_journal_volume 43
_journal_year 2014
_chemical_formula_moiety 'C61 H106 Br3 Cl15 P6 Pt3'
_chemical_formula_sum 'C61 H106 Br3 Cl15 P6 Pt3'
_chemical_formula_weight 2382.03
_chemical_name_systematic
;
 ?
;
_space_group_IT_number 8
_symmetry_cell_setting monoclinic
_symmetry_space_group_name_Hall 'C -2y'
_symmetry_space_group_name_H-M 'C 1 m 1'
_atom_sites_solution_hydrogens geom
_atom_sites_solution_primary direct
_atom_sites_solution_secondary difmap
_audit_creation_method SHELXL-97
_cell_angle_alpha 90.000
_cell_angle_beta 112.156(5)
_cell_angle_gamma 90.000
_cell_formula_units_Z 2
_cell_length_a 16.482(5)
_cell_length_b 29.135(5)
_cell_length_c 10.874(5)
_cell_measurement_reflns_used 999
_cell_measurement_temperature 100(2)
_cell_volume 4836(3)
_computing_structure_refinement 'SHELXL-97 (Sheldrick, 1997)'
_diffrn_ambient_temperature 100(2)
_diffrn_measured_fraction_theta_full 0.998
_diffrn_measured_fraction_theta_max 0.998
_diffrn_radiation_monochromator graphite
_diffrn_radiation_source 'fine-focus sealed tube'
_diffrn_radiation_type MoK\a
_diffrn_radiation_wavelength 0.71073
_diffrn_reflns_av_R_equivalents 0.0556
_diffrn_reflns_av_sigmaI/netI 0.0750
_diffrn_reflns_limit_h_max 17
_diffrn_reflns_limit_h_min -19
_diffrn_reflns_limit_k_max 32
_diffrn_reflns_limit_k_min -34
_diffrn_reflns_limit_l_max 12
_diffrn_reflns_limit_l_min -12
_diffrn_reflns_number 12376
_diffrn_reflns_theta_full 25.00
_diffrn_reflns_theta_max 25.00
_diffrn_reflns_theta_min 2.08
_exptl_absorpt_coefficient_mu 6.112
_exptl_absorpt_correction_T_max 0.5275
_exptl_absorpt_correction_T_min 0.4059
_exptl_absorpt_correction_type empirical
_exptl_absorpt_process_details Sadabs
_exptl_crystal_colour Colorless
_exptl_crystal_density_diffrn 1.636
_exptl_crystal_density_method 'not measured'
_exptl_crystal_description Block
_exptl_crystal_F_000 2312
_exptl_crystal_size_max 0.18
_exptl_crystal_size_mid 0.16
_exptl_crystal_size_min 0.12
_platon_squeeze_details ' ?'
_refine_diff_density_max 3.291
_refine_diff_density_min -1.646
_refine_diff_density_rms 0.226
_refine_ls_abs_structure_details 'Flack H D (1983), Acta Cryst. A39, 876-881'
_refine_ls_abs_structure_Flack 0.026(12)
_refine_ls_extinction_method SHELXL
_refine_ls_goodness_of_fit_ref 1.013
_refine_ls_hydrogen_treatment mixed
_refine_ls_matrix_type full
_refine_ls_number_parameters 424
_refine_ls_number_reflns 6148
_refine_ls_number_restraints 122
_refine_ls_restrained_S_all 1.007
_refine_ls_R_factor_all 0.0526
_refine_ls_R_factor_gt 0.0506
_refine_ls_shift/su_max 0.002
_refine_ls_shift/su_mean 0.000
_refine_ls_structure_factor_coef Fsqd
_refine_ls_weighting_details 'calc w=1/[\s^2^(Fo^2^)+(0.0828P)^2^+0.0000P] where P=(Fo^2^+2Fc^2^)/3'
_refine_ls_weighting_scheme calc
_refine_ls_wR_factor_gt 0.1255
_refine_ls_wR_factor_ref 0.1272
_reflns_number_gt 5790
_reflns_number_total 6148
_reflns_threshold_expression >2sigma(I)
_cod_duplicate_entry 7031600
_cod_data_source_file c4dt01298d2.cif
_cod_data_source_block 1
_cod_depositor_comments
;
The following automatic conversions were performed:

'_symmetry_cell_setting' value 'Monoclinic' changed to 'monoclinic'
according to
/usr/data/users/saulius/crontab/automatic-downloads/current/RSC/lib/dictionaries/cif_core.dic
dictionary named 'cif_core.dic' version 2.4.2 from
2011-04-26.

'_exptl_absorpt_correction_type' value 'Empirical'
changed to 'empirical' according to
/usr/data/users/saulius/crontab/automatic-downloads/current/RSC/lib/dictionaries/cif_core.dic
dictionary named 'cif_core.dic' version 2.4.2 from 2011-04-26.

Automatic conversion script
Id: cif_fix_values 2281 2013-09-26 08:29:07Z andrius 
;
_cod_original_sg_symbol_H-M Cm
_cod_database_code 7032285

loop_
_symmetry_equiv_pos_as_xyz
'x, y, z'
'x, -y, z'
'x+1/2, y+1/2, z'
'x+1/2, -y+1/2, z'

loop_
_atom_site_label
_atom_site_type_symbol
_atom_site_fract_x
_atom_site_fract_y
_atom_site_fract_z
_atom_site_U_iso_or_equiv
_atom_site_adp_type
_atom_site_occupancy
_atom_site_symmetry_multiplicity
_atom_site_calc_flag
_atom_site_refinement_flags
C1 C 0.2105(11) 1.0000 0.2722(16) 0.015(3) Uani 1 2 d SU
H1 H 0.2035 1.0000 0.3551 0.019 Uiso 1 2 calc SR
C2 C 0.2873(12) 0.9117(6) 0.5787(16) 0.051(4) Uani 1 1 d U
H2A H 0.2431 0.8980 0.4993 0.076 Uiso 1 1 calc R
H2B H 0.2814 0.9452 0.5739 0.076 Uiso 1 1 calc R
H2C H 0.2785 0.9005 0.6579 0.076 Uiso 1 1 calc R
C3 C 0.3801(13) 0.8980(4) 0.5868(15) 0.045(3) Uani 1 1 d U
H3A H 0.3854 0.8642 0.5882 0.053 Uiso 1 1 calc R
H3B H 0.4246 0.9102 0.6699 0.053 Uiso 1 1 calc R
C4 C 0.3163(10) 0.8939(5) 0.2934(13) 0.035(3) Uani 1 1 d U
H4A H 0.2576 0.9042 0.2871 0.042 Uiso 1 1 calc R
H4B H 0.3248 0.9051 0.2131 0.042 Uiso 1 1 calc R
C5 C 0.5025(10) 0.8950(5) 0.4501(15) 0.037(3) Uani 1 1 d U
H5A H 0.5509 0.9063 0.5303 0.044 Uiso 1 1 calc R
H5B H 0.4984 0.8613 0.4584 0.044 Uiso 1 1 calc R
C6 C 0.5232(14) 0.9060(6) 0.326(2) 0.058(5) Uani 1 1 d U
H6A H 0.5149 0.9389 0.3061 0.086 Uiso 1 1 calc R
H6B H 0.4839 0.8884 0.2498 0.086 Uiso 1 1 calc R
H6C H 0.5841 0.8977 0.3425 0.086 Uiso 1 1 calc R
C7 C 0.2935(11) 1.0000 0.2688(17) 0.018(3) Uani 1 2 d SU
C8 C 0.3060(12) 1.0000 0.1502(18) 0.021(3) Uani 1 2 d SU
H8 H 0.3635 1.0000 0.1498 0.025 Uiso 1 2 calc SR
C9 C 0.2321(12) 1.0000 0.0294(18) 0.025(3) Uani 1 2 d SU
H9 H 0.2402 1.0000 -0.0526 0.029 Uiso 1 2 calc SR
C11 C 0.1382(12) 1.0000 0.1560(17) 0.019(3) Uani 1 2 d SU
C12 C 0.0451(11) 1.0000 0.1410(16) 0.020(3) Uani 1 2 d SU
H12 H 0.0371 1.0000 0.2277 0.023 Uiso 1 2 calc SR
C13 C 0.0033(7) 0.9584(4) 0.0536(11) 0.018(2) Uani 1 1 d U
C14 C 0.0140(8) 0.9576(4) -0.0699(11) 0.022(2) Uani 1 1 d U
C15 C 0.0629(12) 1.0000 -0.0888(18) 0.025(3) Uani 1 2 d SU
H15 H 0.0705 1.0000 -0.1758 0.030 Uiso 1 2 calc SR
C16 C -0.0185(9) 0.9220(4) -0.1550(12) 0.023(2) Uani 1 1 d U
H16 H -0.0128 0.9220 -0.2388 0.028 Uiso 1 1 calc R
C17 C -0.0607(9) 0.8851(4) -0.1192(12) 0.025(3) Uani 1 1 d U
H17 H -0.0838 0.8606 -0.1801 0.030 Uiso 1 1 calc R
C18 C -0.0691(8) 0.8839(4) 0.0029(13) 0.022(2) Uani 1 1 d U
C19 C -0.0364(8) 0.9219(4) 0.0896(11) 0.018(2) Uani 1 1 d U
H19 H -0.0419 0.9223 0.1735 0.022 Uiso 1 1 calc R
C21 C 0.0646(9) 0.7926(4) 0.0357(13) 0.029(3) Uani 1 1 d U
H21A H 0.0754 0.8233 0.0060 0.035 Uiso 1 1 calc R
H21B H 0.1220 0.7777 0.0822 0.035 Uiso 1 1 calc R
C22 C 0.0130(9) 0.7413(4) 0.2250(14) 0.030(3) Uani 1 1 d U
H22A H -0.0164 0.7426 0.2892 0.036 Uiso 1 1 calc R
H22B H -0.0207 0.7198 0.1534 0.036 Uiso 1 1 calc R
C23 C 0.0857(9) 0.8339(4) 0.2895(14) 0.029(3) Uani 1 1 d U
H23A H 0.1436 0.8185 0.3237 0.034 Uiso 1 1 calc R
H23B H 0.0932 0.8644 0.2552 0.034 Uiso 1 1 calc R
C25 C 0.1043(10) 0.7218(5) 0.2953(15) 0.037(3) Uani 1 1 d U
H25A H 0.1348 0.7394 0.3765 0.056 Uiso 1 1 calc R
H25B H 0.1370 0.7239 0.2366 0.056 Uiso 1 1 calc R
H25C H 0.1000 0.6896 0.3181 0.056 Uiso 1 1 calc R
C26 C 0.3170(11) 0.8424(5) 0.2917(14) 0.035(3) Uani 1 1 d U
H26A H 0.3113 0.8307 0.3726 0.052 Uiso 1 1 calc R
H26B H 0.3723 0.8316 0.2878 0.052 Uiso 1 1 calc R
H26C H 0.2680 0.8313 0.2138 0.052 Uiso 1 1 calc R
C28 C 0.2441(11) 0.8282(5) 0.9055(16) 0.037(3) Uani 1 1 d U
H28 H 0.2448 0.8065 0.9772 0.044 Uiso 1 1 calc R
C30 C 0.8742(11) 0.7639(5) 0.5066(16) 0.040(3) Uani 1 1 d U
H30 H 0.8436 0.7599 0.4085 0.048 Uiso 1 1 calc R
C81 C -0.280(2) 0.8884(11) -0.217(2) 0.140(12) Uani 1 1 d DU
H81A H -0.3346 0.9062 -0.2526 0.169 Uiso 1 1 calc R
H81B H -0.2306 0.9089 -0.2128 0.169 Uiso 1 1 calc R
C82A C -0.2842(19) 0.8489(18) -0.307(3) 0.27(3) Uani 1 1 d DU
H82A H -0.3429 0.8475 -0.3767 0.401 Uiso 1 1 calc R
H82B H -0.2722 0.8203 -0.2557 0.401 Uiso 1 1 calc R
H82C H -0.2407 0.8531 -0.3473 0.401 Uiso 1 1 calc R
C84 C -0.3569(14) 0.8356(10) -0.063(5) 0.160(15) Uani 1 1 d DU
H84A H -0.3555 0.8067 -0.1098 0.192 Uiso 1 1 calc R
H84B H -0.3546 0.8273 0.0266 0.192 Uiso 1 1 calc R
C84A C -0.4412(14) 0.8583(13) -0.135(3) 0.128(13) Uani 1 1 d DU
H84Q H -0.4656 0.8470 -0.2262 0.192 Uiso 1 1 calc R
H84W H -0.4323 0.8915 -0.1348 0.192 Uiso 1 1 calc R
H84R H -0.4818 0.8514 -0.0906 0.192 Uiso 1 1 calc R
C101 C 0.1499(12) 1.0000 0.0297(16) 0.020(3) Uani 1 2 d SU
C102 C 0.0549(11) 0.8396(6) 0.3970(15) 0.040(3) Uani 1 1 d U
H10A H 0.0510 0.8096 0.4348 0.060 Uiso 1 1 calc R
H10B H -0.0031 0.8541 0.3629 0.060 Uiso 1 1 calc R
H10C H 0.0959 0.8592 0.4659 0.060 Uiso 1 1 calc R
C103 C -0.5272(17) 1.0000 -0.0629(19) 0.044(4) Uani 1 2 d SU
H103 H -0.5034 1.0000 -0.1351 0.053 Uiso 1 2 calc SR
C203 C -0.2673(18) 0.9007(12) 0.190(2) 0.167(17) Uani 1 1 d DU
H20A H -0.2204 0.8790 0.2370 0.251 Uiso 1 1 calc R
H20B H -0.3242 0.8862 0.1726 0.251 Uiso 1 1 calc R
H20C H -0.2617 0.9280 0.2454 0.251 Uiso 1 1 calc R
C501 C -0.261(2) 0.9140(10) 0.064(3) 0.140(11) Uani 1 1 d DU
H50A H -0.2059 0.9315 0.0838 0.169 Uiso 1 1 calc R
H50B H -0.3102 0.9348 0.0162 0.169 Uiso 1 1 calc R
C20A C 0.0118(13) 0.7644(6) -0.0835(16) 0.049(4) Uani 1 1 d U
H20D H 0.0438 0.7615 -0.1429 0.074 Uiso 1 1 calc R
H20E H -0.0447 0.7794 -0.1306 0.074 Uiso 1 1 calc R
H20F H 0.0018 0.7338 -0.0544 0.074 Uiso 1 1 calc R
P1 P 0.0080(2) 0.79917(11) 0.1515(3) 0.0237(7) Uani 1 1 d U
P3 P 0.3998(3) 0.92157(10) 0.4410(3) 0.0260(7) Uani 1 1 d U
P7 P -0.2619(2) 0.86697(11) -0.0440(3) 0.0276(7) Uani 1 1 d U
Cl1 Cl 0.2070(3) 0.88179(13) 0.9342(4) 0.0499(10) Uani 1 1 d U
Cl2 Cl 0.1734(3) 0.80616(18) 0.7492(4) 0.0635(12) Uani 1 1 d U
Cl3 Cl 0.3515(3) 0.83259(14) 0.9055(5) 0.0537(11) Uani 1 1 d U
Cl4 Cl 0.8120(3) 0.73580(14) 0.5863(4) 0.0429(9) Uani 1 1 d U
Cl5 Cl 0.8846(4) 0.82250(13) 0.5419(5) 0.0551(12) Uani 1 1 d U
Cl6 Cl 0.9793(3) 0.73717(12) 0.5567(3) 0.0367(8) Uani 1 1 d U
Cl7 Cl -0.4369(4) 1.0000 0.0954(6) 0.0507(14) Uani 1 2 d SU
Cl8 Cl -0.5881(4) 0.95021(18) -0.0756(5) 0.0709(15) Uani 1 1 d U
Br3 Br 0.53821(13) 1.0000 0.65622(17) 0.0285(4) Uani 1 2 d SU
Br4 Br -0.20314(10) 0.76838(4) 0.13809(14) 0.0317(3) Uani 1 1 d U
Pt1 Pt 0.40266(5) 1.0000 0.44218(5) 0.01978(17) Uani 1 2 d SU
Pt2 Pt -0.1291 0.831522(14) 0.05866(4) 0.02170(15) Uani 1 1 d U

loop_
_atom_site_aniso_label
_atom_site_aniso_U_11
_atom_site_aniso_U_22
_atom_site_aniso_U_33
_atom_site_aniso_U_23
_atom_site_aniso_U_13
_atom_site_aniso_U_12
C1 0.020(6) 0.018(7) 0.006(6) 0.000 0.002(5) 0.000
C2 0.061(10) 0.069(10) 0.023(8) 0.001(8) 0.016(8) -0.027(9)
C3 0.084(11) 0.026(6) 0.028(7) -0.001(5) 0.026(8) -0.007(7)
C4 0.041(7) 0.036(6) 0.015(6) 0.000(5) -0.003(5) -0.007(6)
C5 0.035(6) 0.034(6) 0.034(8) -0.005(6) 0.003(6) 0.001(6)
C6 0.066(13) 0.043(8) 0.082(13) 0.000(9) 0.049(12) 0.011(9)
C7 0.017(6) 0.015(6) 0.022(6) 0.000 0.006(4) 0.000
C8 0.023(7) 0.019(7) 0.018(6) 0.000 0.005(5) 0.000
C9 0.027(7) 0.030(8) 0.015(7) 0.000 0.007(5) 0.000
C11 0.021(6) 0.017(7) 0.017(6) 0.000 0.005(5) 0.000
C12 0.019(6) 0.029(7) 0.007(7) 0.000 0.000(6) 0.000
C13 0.012(5) 0.022(5) 0.016(5) -0.001(4) 0.001(4) 0.007(4)
C14 0.021(6) 0.029(6) 0.004(5) 0.002(4) -0.008(4) 0.005(4)
C15 0.021(7) 0.030(7) 0.019(7) 0.000 0.002(6) 0.000
C16 0.028(7) 0.023(5) 0.015(6) 0.000(4) 0.005(5) -0.001(5)
C17 0.037(8) 0.023(5) 0.006(5) -0.002(4) -0.001(5) -0.002(5)
C18 0.016(5) 0.031(5) 0.022(6) -0.003(4) 0.010(5) 0.004(4)
C19 0.015(6) 0.025(5) 0.013(5) -0.002(4) 0.004(5) 0.000(4)
C21 0.030(7) 0.031(6) 0.025(6) 0.000(5) 0.009(5) 0.001(5)
C22 0.028(7) 0.024(5) 0.032(8) 0.003(5) 0.005(6) -0.011(5)
C23 0.017(6) 0.041(7) 0.018(6) -0.008(5) -0.005(5) -0.012(5)
C25 0.032(7) 0.042(7) 0.035(8) 0.007(6) 0.009(6) -0.003(6)
C26 0.040(9) 0.039(6) 0.023(7) -0.013(6) 0.009(6) -0.012(6)
C28 0.036(7) 0.039(7) 0.031(7) -0.002(6) 0.008(6) -0.002(6)
C30 0.043(8) 0.051(7) 0.033(8) -0.009(7) 0.024(7) -0.003(7)
C81 0.13(2) 0.22(3) 0.052(11) 0.073(14) 0.013(15) 0.09(2)
C82A 0.08(2) 0.61(8) 0.048(12) -0.13(3) -0.041(14) 0.18(4)
C84 0.032(7) 0.098(17) 0.30(4) 0.09(2) 0.01(2) 0.001(10)
C84A 0.032(8) 0.22(4) 0.10(2) 0.05(2) -0.009(12) 0.014(14)
C101 0.027(6) 0.020(7) 0.009(6) 0.000 0.002(5) 0.000
C102 0.036(9) 0.061(9) 0.018(7) -0.001(6) 0.005(6) -0.012(7)
C103 0.074(14) 0.054(10) 0.010(8) 0.000 0.024(7) 0.000
C203 0.11(2) 0.30(4) 0.047(11) -0.086(17) -0.026(11) 0.15(3)
C501 0.10(2) 0.18(2) 0.129(19) -0.090(17) 0.019(18) 0.058(15)
C20A 0.060(12) 0.059(10) 0.031(8) -0.015(7) 0.019(8) -0.012(8)
P1 0.0218(16) 0.0305(16) 0.0144(15) 0.0014(13) 0.0016(13) -0.0043(13)
P3 0.0293(18) 0.0270(14) 0.0154(15) -0.0004(13) 0.0014(13) -0.0011(15)
P7 0.0255(18) 0.0313(16) 0.0236(17) 0.0028(14) 0.0064(14) 0.0013(14)
Cl1 0.064(3) 0.046(2) 0.040(2) 0.0103(17) 0.020(2) 0.0162(19)
Cl2 0.062(3) 0.084(3) 0.035(2) -0.018(2) 0.006(2) -0.026(3)
Cl3 0.036(2) 0.066(3) 0.055(3) 0.014(2) 0.014(2) 0.0053(19)
Cl4 0.039(2) 0.057(2) 0.0290(19) 0.0026(17) 0.0095(16) 0.0033(18)
Cl5 0.090(4) 0.0380(18) 0.045(3) -0.0027(18) 0.035(3) 0.007(2)
Cl6 0.037(2) 0.0444(18) 0.0236(17) -0.0048(15) 0.0055(15) -0.0026(16)
Cl7 0.039(3) 0.068(4) 0.043(3) 0.000 0.014(3) 0.000
Cl8 0.090(4) 0.080(3) 0.057(3) -0.040(3) 0.044(3) -0.039(3)
Br3 0.0248(10) 0.0370(9) 0.0155(9) 0.000 -0.0019(7) 0.000
Br4 0.0333(8) 0.0332(7) 0.0270(7) -0.0013(5) 0.0094(6) -0.0073(6)
Pt1 0.0185(4) 0.0227(3) 0.0118(3) 0.000 -0.0015(3) 0.000
Pt2 0.0199(3) 0.0274(2) 0.0133(2) -0.00124(19) 0.00128(17) -0.0038(2)

loop_
_atom_type_symbol
_atom_type_description
_atom_type_scat_dispersion_real
_atom_type_scat_dispersion_imag
_atom_type_scat_source
C C 0.0033 0.0016 'International Tables Vol C Tables 4.2.6.8 and 6.1.1.4'
H H 0.0000 0.0000 'International Tables Vol C Tables 4.2.6.8 and 6.1.1.4'
P P 0.1023 0.0942 'International Tables Vol C Tables 4.2.6.8 and 6.1.1.4'
Cl Cl 0.1484 0.1585 'International Tables Vol C Tables 4.2.6.8 and 6.1.1.4'
Br Br -0.2901 2.4595 'International Tables Vol C Tables 4.2.6.8 and 6.1.1.4'
Pt Pt -1.7033 8.3905 'International Tables Vol C Tables 4.2.6.8 and 6.1.1.4'

loop_
_geom_angle_atom_site_label_1
_geom_angle_atom_site_label_2
_geom_angle_atom_site_label_3
_geom_angle
_geom_angle_site_symmetry_1
_geom_angle_site_symmetry_3
C11 C1 C7 120.0(15) . .
C2 C3 P3 110.0(11) . .
C26 C4 P3 115.9(11) . .
C6 C5 P3 111.7(11) . .
C8 C7 C1 121.5(16) . .
C8 C7 Pt1 117.9(12) . .
C1 C7 Pt1 120.5(12) . .
C7 C8 C9 119.2(16) . .
C101 C9 C8 120.6(16) . .
C1 C11 C101 119.4(15) . .
C1 C11 C12 127.3(15) . .
C101 C11 C12 113.3(15) . .
C11 C12 C13 105.9(9) . .
C11 C12 C13 105.9(9) . 2_575
C13 C12 C13 104.4(13) . 2_575
C19 C13 C14 119.8(10) . .
C19 C13 C12 125.6(11) . .
C14 C13 C12 114.4(10) . .
C16 C14 C13 120.0(11) . .
C16 C14 C15 128.1(12) . .
C13 C14 C15 111.9(11) . .
C101 C15 C14 105.2(10) . .
C101 C15 C14 105.2(10) . 2_575
C14 C15 C14 107.6(14) . 2_575
C14 C16 C17 120.1(11) . .
C18 C17 C16 121.4(11) . .
C17 C18 C19 117.6(11) . .
C17 C18 Pt2 122.8(9) . .
C19 C18 Pt2 119.5(8) . .
C13 C19 C18 120.9(10) . .
C20A C21 P1 111.6(10) . .
C25 C22 P1 115.6(9) . .
C102 C23 P1 111.7(10) . .
Cl1 C28 Cl3 110.7(8) . .
Cl1 C28 Cl2 110.2(9) . .
Cl3 C28 Cl2 108.7(8) . .
Cl5 C30 Cl4 111.8(7) . .
Cl5 C30 Cl6 110.9(9) . .
Cl4 C30 Cl6 108.8(9) . .
C82A C81 P7 110(2) . .
C84A C84 P7 117(2) . .
C9 C101 C11 119.3(16) . .
C9 C101 C15 128.4(15) . .
C11 C101 C15 112.4(15) . .
Cl8 C103 Cl8 113.0(15) . 2_575
Cl8 C103 Cl7 108.7(7) . .
Cl8 C103 Cl7 108.7(7) 2_575 .
C203 C501 P7 115.0(19) . .
C21 P1 C22 104.5(6) . .
C21 P1 C23 103.7(6) . .
C22 P1 C23 104.0(6) . .
C21 P1 Pt2 114.2(5) . .
C22 P1 Pt2 116.0(5) . .
C23 P1 Pt2 113.2(5) . .
C5 P3 C4 103.4(7) . .
C5 P3 C3 104.6(7) . .
C4 P3 C3 105.4(7) . .
C5 P3 Pt1 113.9(5) . .
C4 P3 Pt1 116.4(5) . .
C3 P3 Pt1 111.9(4) . .
C84 P7 C501 105(2) . .
C84 P7 C81 105(2) . .
C501 P7 C81 110.9(14) . .
C84 P7 Pt2 117.9(7) . .
C501 P7 Pt2 104.6(10) . .
C81 P7 Pt2 113.0(10) . .
C7 Pt1 P3 89.18(9) . .
C7 Pt1 P3 89.18(9) . 2_575
P3 Pt1 P3 177.76(19) . 2_575
C7 Pt1 Br3 179.8(4) . .
P3 Pt1 Br3 90.82(9) . .
P3 Pt1 Br3 90.82(9) 2_575 .
C18 Pt2 P7 90.0(4) . .
C18 Pt2 P1 86.0(4) . .
P7 Pt2 P1 175.66(11) . .
C18 Pt2 Br4 177.3(3) . .
P7 Pt2 Br4 89.94(9) . .
P1 Pt2 Br4 94.16(8) . .

loop_
_geom_bond_atom_site_label_1
_geom_bond_atom_site_label_2
_geom_bond_distance
_geom_bond_site_symmetry_2
C1 C11 1.37(2) .
C1 C7 1.38(2) .
C2 C3 1.55(3) .
C3 P3 1.865(14) .
C4 C26 1.501(19) .
C4 P3 1.858(14) .
C5 C6 1.55(2) .
C5 P3 1.830(15) .
C7 C8 1.38(2) .
C7 Pt1 2.058(18) .
C8 C9 1.41(3) .
C9 C101 1.36(3) .
C11 C101 1.46(2) .
C11 C12 1.48(2) .
C12 C13 1.534(15) .
C12 C13 1.534(15) 2_575
C13 C19 1.379(16) .
C13 C14 1.419(16) .
C14 C16 1.357(17) .
C14 C15 1.531(16) .
C15 C101 1.52(2) .
C15 C14 1.531(16) 2_575
C16 C17 1.412(17) .
C17 C18 1.387(16) .
C18 C19 1.424(17) .
C18 Pt2 2.031(12) .
C21 C20A 1.51(2) .
C21 P1 1.837(13) .
C22 C25 1.52(2) .
C22 P1 1.853(12) .
C23 C102 1.45(2) .
C23 P1 1.861(13) .
C28 Cl1 1.747(14) .
C28 Cl3 1.773(16) .
C28 Cl2 1.779(16) .
C30 Cl5 1.745(15) .
C30 Cl4 1.772(14) .
C30 Cl6 1.786(16) .
C81 C82A 1.491(19) .
C81 P7 1.90(2) .
C84 C84A 1.468(18) .
C84 P7 1.76(2) .
C103 Cl8 1.740(15) .
C103 Cl8 1.740(15) 2_575
C103 Cl7 1.80(2) .
C203 C501 1.468(19) .
C501 P7 1.80(2) .
P1 Pt2 2.302(3) .
P3 Pt1 2.285(3) .
P7 Pt2 2.294(4) .
Br3 Pt1 2.547(2) .
Br4 Pt2 2.5323(13) .
Pt1 P3 2.285(3) 2_575

loop_
_platon_squeeze_void_nr
_platon_squeeze_void_average_x
_platon_squeeze_void_average_y
_platon_squeeze_void_average_z
_platon_squeeze_void_volume
_platon_squeeze_void_count_electrons
1 0.093 0.000 0.450 325.6 54.7
2 0.593 0.500 0.450 325.6 54.7
